data_2016196
loop_
_publ_author_name
'Hansson, Christian'
'Oskarsson, \%Ake'

_publ_section_title
;
 <i>cis</i>-Bis(dimethyl sulfide)dinitratoplatinum(II) at 295 and 150K
;
_journal_coeditor_code GG3113
_journal_issue 10
_journal_name_full 'Acta Crystallographica Section C'
_journal_page_first m465
_journal_page_last m468
_journal_paper_doi 10.1107/S0108270107040504
_journal_volume 63
_journal_year 2007
_chemical_formula_iupac '[Pt (N O3)2 (C2 H6 S)2]'
_chemical_formula_moiety 'C4 H12 N2 O6 Pt S2'
_chemical_formula_sum 'C4 H12 N2 O6 Pt S2'
_chemical_formula_weight 443.37
_chemical_name_systematic
;
cis-Bis(dimethyl sulfide)dinitratoplatinum(II)
;
_space_group_IT_number 14
_symmetry_cell_setting monoclinic
_symmetry_space_group_name_Hall '-P 2yn'
_symmetry_space_group_name_H-M 'P 1 21/n 1'
_atom_sites_solution_hydrogens geom
_atom_sites_solution_primary heavy
_atom_sites_solution_secondary difmap
_audit_creation_method SHELXL-97
_cell_angle_alpha 90.00
_cell_angle_beta 106.402(4)
_cell_angle_gamma 90.00
_cell_formula_units_Z 8
_cell_length_a 16.0762(11)
_cell_length_b 9.5937(5)
_cell_length_c 16.1552(11)
_cell_measurement_reflns_used 23666
_cell_measurement_temperature 295.0(10)
_cell_measurement_theta_max 32.98
_cell_measurement_theta_min 2.12
_cell_volume 2390.2(3)
_computing_cell_refinement 'CrysAlis RED (Oxford Diffraction, 2006)'
_computing_data_collection 'CrysAlis CCD (Oxford Diffraction, 2006)'
_computing_data_reduction 'CrysAlis RED (Oxford Diffraction, 2006)'
_computing_molecular_graphics 'DIAMOND (Brandenburg, 2000) and Mercury (Macrae <i>et al.</i>,  2006)'
_computing_publication_material
;
CRYSTALS (Betteridge <i>et al.</i>,  2003) and
enCIFer (Allen <i>et al.</i>,  2004)
;
_computing_structure_refinement 'SHELXTL (Sheldrick, 1998)'
_computing_structure_solution 'SHELXTL (Sheldrick, 1998)'
_diffrn_ambient_temperature 295.0(10)
_diffrn_measured_fraction_theta_full 0.995
_diffrn_measured_fraction_theta_max 0.910
_diffrn_measurement_device_type 'Oxford Diffraction XCALIBUR3'
_diffrn_measurement_method '\w scans'
_diffrn_radiation_monochromator graphite
_diffrn_radiation_source 'Sealed tube'
_diffrn_radiation_type MoK\a
_diffrn_radiation_wavelength 0.71073
_diffrn_reflns_av_R_equivalents 0.0619
_diffrn_reflns_av_sigmaI/netI 0.0687
_diffrn_reflns_limit_h_max 24
_diffrn_reflns_limit_h_min -24
_diffrn_reflns_limit_k_max 9
_diffrn_reflns_limit_k_min -14
_diffrn_reflns_limit_l_max 23
_diffrn_reflns_limit_l_min -23
_diffrn_reflns_number 23666
_diffrn_reflns_theta_full 27.672
_diffrn_reflns_theta_max 32.94
_diffrn_reflns_theta_min 2.50
_diffrn_standards_decay_% 0.0
_diffrn_standards_interval_count 0
_diffrn_standards_interval_time 0
_diffrn_standards_number 0
_exptl_absorpt_coefficient_mu 12.100
_exptl_absorpt_correction_T_max 0.771
_exptl_absorpt_correction_T_min 0.405
_exptl_absorpt_correction_type numerical
_exptl_absorpt_process_details '(CrysAlis RED; Oxford Diffraction, 2006)'
_exptl_crystal_colour 'Pale yellow'
_exptl_crystal_density_diffrn 2.464
_exptl_crystal_density_method 'not measured'
_exptl_crystal_description Prism
_exptl_crystal_F_000 1664
_exptl_crystal_size_max 0.25
_exptl_crystal_size_mid 0.08
_exptl_crystal_size_min 0.05
_refine_diff_density_max 3.819
_refine_diff_density_min -2.659
_refine_ls_extinction_method none
_refine_ls_goodness_of_fit_ref 0.951
_refine_ls_hydrogen_treatment constr
_refine_ls_matrix_type full
_refine_ls_number_parameters 271
_refine_ls_number_reflns 8172
_refine_ls_number_restraints 0
_refine_ls_restrained_S_all 0.951
_refine_ls_R_factor_all 0.0769
_refine_ls_R_factor_gt 0.0454
_refine_ls_shift/su_max 0.002
_refine_ls_shift/su_mean 0.000
_refine_ls_structure_factor_coef Fsqd
_refine_ls_weighting_details 'w=1/[\s^2^(Fo^2^)+(0.0603P)^2^] where P=(Fo^2^+2Fc^2^)/3'
_refine_ls_weighting_scheme calc
_refine_ls_wR_factor_gt 0.1112
_refine_ls_wR_factor_ref 0.1198
_reflns_number_gt 4952
_reflns_number_total 8172
_reflns_threshold_expression I>2\s(I)
_cod_data_source_file gg3113.cif
_cod_data_source_block I_295
_cod_original_sg_symbol_H-M 'P 21/n'
_cod_database_code 2016196
_cod_database_fobs_code 2016196

loop_
_symmetry_equiv_pos_as_xyz
'x, y, z'
'-x+1/2, y+1/2, -z+1/2'
'-x, -y, -z'
'x-1/2, -y-1/2, z-1/2'

loop_
_atom_site_type_symbol
_atom_site_label
_atom_site_fract_x
_atom_site_fract_y
_atom_site_fract_z
_atom_site_U_iso_or_equiv
_atom_site_adp_type
_atom_site_calc_flag
_atom_site_refinement_flags
_atom_site_occupancy
Pt Pt1 0.530260(15) 0.19879(2) 0.703893(17) 0.03630(8) Uani d . 1
Pt Pt2 0.479054(16) 0.81396(2) 0.817802(18) 0.03862(8) Uani d . 1
S S1 0.63233(11) 0.22669(17) 0.82966(11) 0.0432(4) Uani d . 1
S S2 0.62488(11) 0.23766(18) 0.62786(12) 0.0451(4) Uani d . 1
S S3 0.34117(13) 0.77331(2) 0.74531(14) 0.0545(5) Uani d . 1
S S4 0.44828(14) 0.79986(19) 0.94622(14) 0.0555(5) Uani d . 1
O O1 0.4330(3) 0.1503(5) 0.5962(3) 0.0511(12) Uani d . 1
O O2 0.3024(4) 0.1894(6) 0.5220(4) 0.0747(19) Uani d . 1
O O3 0.3763(5) 0.3513(7) 0.6005(5) 0.108(3) Uani d . 1
O O4 0.4451(4) 0.1553(6) 0.7729(4) 0.0627(15) Uani d . 1
O O5 0.3690(4) 0.2298(7) 0.8562(5) 0.084(2) Uani d . 1
O O6 0.4595(4) 0.3696(6) 0.8231(4) 0.0679(16) Uani d . 1
O O7 0.6027(3) 0.8646(5) 0.8870(4) 0.0613(15) Uani d . 1
O O8 0.7241(4) 0.8080(6) 0.9720(5) 0.080(2) Uani d . 1
O O9 0.6225(4) 0.6565(7) 0.9391(5) 0.0772(19) Uani d . 1
O O10 0.5134(4) 0.8470(6) 0.7078(4) 0.0631(15) Uani d . 1
O O11 0.5835(5) 0.7754(8) 0.6180(5) 0.090(2) Uani d . 1
O O12 0.5775(7) 0.6506(8) 0.7226(6) 0.133(4) Uani d . 1
N N1 0.3675(4) 0.2352(7) 0.5721(4) 0.0526(16) Uani d . 1
N N2 0.4229(4) 0.2579(8) 0.8192(4) 0.0540(16) Uani d . 1
N N3 0.6510(4) 0.7709(7) 0.9349(4) 0.0483(14) Uani d . 1
N N4 0.5619(5) 0.7555(8) 0.6814(4) 0.0604(18) Uani d . 1
C C1 0.6837(5) 0.3915(7) 0.8294(5) 0.060(2) Uani d . 1
H H1A 0.6429 0.4648 0.8289 0.090 Uiso calc R 1
H H1B 0.7038 0.3988 0.7790 0.090 Uiso calc R 1
H H1C 0.7320 0.3997 0.8801 0.090 Uiso calc R 1
C C2 0.7210(4) 0.1124(7) 0.8308(5) 0.0529(19) Uani d . 1
H H2A 0.7023 0.0173 0.8306 0.079 Uiso calc R 1
H H2B 0.7678 0.1294 0.8818 0.079 Uiso calc R 1
H H2C 0.7403 0.1293 0.7806 0.079 Uiso calc R 1
C C3 0.5843(6) 0.3866(8) 0.5626(6) 0.067(2) Uani d . 1
H H3A 0.5897 0.4675 0.5986 0.100 Uiso calc R 1
H H3B 0.5244 0.3721 0.5321 0.100 Uiso calc R 1
H H3C 0.6171 0.4001 0.5219 0.100 Uiso calc R 1
C C4 0.6083(6) 0.1054(8) 0.5471(5) 0.062(2) Uani d . 1
H H4A 0.6281 0.0175 0.5739 0.093 Uiso calc R 1
H H4B 0.6403 0.1283 0.5070 0.093 Uiso calc R 1
H H4C 0.5477 0.0992 0.5171 0.093 Uiso calc R 1
C C5 0.3409(6) 0.6328(8) 0.6760(6) 0.077(3) Uani d . 1
H H5A 0.3576 0.5492 0.7092 0.115 Uiso calc R 1
H H5B 0.3811 0.6509 0.6432 0.115 Uiso calc R 1
H H5C 0.2837 0.6213 0.6374 0.115 Uiso calc R 1
C C6 0.3078(5) 0.9117(7) 0.6719(5) 0.063(2) Uani d . 1
H H6A 0.3049 0.9959 0.7030 0.095 Uiso calc R 1
H H6B 0.2517 0.8914 0.6334 0.095 Uiso calc R 1
H H6C 0.3488 0.9234 0.6391 0.095 Uiso calc R 1
C C7 0.4072(6) 0.6304(8) 0.9534(6) 0.067(2) Uani d . 1
H H7A 0.4519 0.5628 0.9560 0.100 Uiso calc R 1
H H7B 0.3591 0.6128 0.9036 0.100 Uiso calc R 1
H H7C 0.3882 0.6236 1.0045 0.100 Uiso calc R 1
C C8 0.3604(6) 0.9110(8) 0.9430(6) 0.079(3) Uani d . 1
H H8A 0.3776 1.0060 0.9392 0.118 Uiso calc R 1
H H8B 0.3427 0.8988 0.9946 0.118 Uiso calc R 1
H H8C 0.3129 0.8888 0.8936 0.118 Uiso calc R 1

loop_
_atom_site_aniso_label
_atom_site_aniso_U_11
_atom_site_aniso_U_22
_atom_site_aniso_U_33
_atom_site_aniso_U_12
_atom_site_aniso_U_13
_atom_site_aniso_U_23
Pt1 0.03216(13) 0.03823(13) 0.03674(15) -0.00125(9) 0.00681(10) -0.00276(9)
Pt2 0.03241(13) 0.03691(13) 0.04320(17) -0.00029(9) 0.00523(10) 0.00013(10)
S1 0.0412(9) 0.0472(8) 0.0372(9) 0.0000(7) 0.0044(7) 0.0023(7)
S2 0.0400(9) 0.0552(9) 0.0384(10) -0.0011(7) 0.0082(7) -0.0021(8)
S3 0.0484(10) 0.0618(10) 0.0476(12) -0.0065(9) 0.0044(9) -0.0007(9)
S4 0.0547(12) 0.0644(12) 0.0453(12) 0.0019(9) 0.0107(9) -0.0021(8)
O1 0.047(3) 0.054(3) 0.042(3) 0.002(2) -0.005(2) -0.007(2)
O2 0.039(3) 0.105(5) 0.065(4) 0.002(3) -0.010(3) -0.013(3)
O3 0.092(5) 0.065(4) 0.131(7) 0.029(4) -0.025(5) -0.034(4)
O4 0.063(3) 0.055(3) 0.084(4) -0.010(3) 0.041(3) -0.005(3)
O5 0.064(4) 0.123(5) 0.082(5) 0.012(4) 0.046(4) 0.008(4)
O6 0.082(4) 0.054(3) 0.070(4) 0.006(3) 0.025(3) -0.009(3)
O7 0.048(3) 0.047(3) 0.072(4) -0.003(2) -0.011(3) 0.003(3)
O8 0.036(3) 0.121(6) 0.068(5) 0.006(3) -0.006(3) -0.006(3)
O9 0.071(4) 0.064(4) 0.083(5) 0.010(3) 0.001(4) 0.010(3)
O10 0.060(3) 0.063(3) 0.069(4) 0.016(3) 0.022(3) 0.017(3)
O11 0.088(5) 0.116(5) 0.075(5) 0.022(4) 0.037(4) 0.006(4)
O12 0.209(10) 0.097(5) 0.137(8) 0.090(6) 0.123(8) 0.061(5)
N1 0.034(3) 0.062(4) 0.057(4) 0.004(3) 0.005(3) -0.006(3)
N2 0.046(4) 0.073(4) 0.044(4) 0.011(3) 0.016(3) 0.002(3)
N3 0.039(3) 0.060(4) 0.044(4) 0.009(3) 0.008(3) -0.006(3)
N4 0.076(5) 0.072(4) 0.038(4) 0.015(4) 0.025(4) 0.010(3)
C1 0.075(5) 0.045(4) 0.049(5) -0.013(4) -0.001(4) -0.003(3)
C2 0.042(4) 0.052(4) 0.059(5) 0.008(3) 0.005(3) 0.008(3)
C3 0.082(6) 0.055(5) 0.065(6) -0.002(4) 0.023(5) 0.008(4)
C4 0.071(5) 0.061(5) 0.055(5) 0.003(4) 0.019(4) -0.012(4)
C5 0.080(6) 0.063(5) 0.069(6) -0.003(5) -0.009(5) -0.025(5)
C6 0.059(5) 0.051(4) 0.062(5) 0.003(4) -0.010(4) 0.010(4)
C7 0.102(7) 0.053(4) 0.049(5) 0.000(5) 0.028(5) 0.009(4)
C8 0.118(8) 0.056(5) 0.084(7) 0.019(5) 0.065(6) 0.009(4)

loop_
_atom_type_symbol
_atom_type_description
_atom_type_scat_dispersion_real
_atom_type_scat_dispersion_imag
_atom_type_scat_source
C C 0.0033 0.0016 'International Tables Vol C Tables 4.2.6.8 and 6.1.1.4'
H H 0.0000 0.0000 'International Tables Vol C Tables 4.2.6.8 and 6.1.1.4'
N N 0.0061 0.0033 'International Tables Vol C Tables 4.2.6.8 and 6.1.1.4'
O O 0.0106 0.0060 'International Tables Vol C Tables 4.2.6.8 and 6.1.1.4'
S S 0.1246 0.1234 'International Tables Vol C Tables 4.2.6.8 and 6.1.1.4'
Pt Pt -1.7033 8.3905 'International Tables Vol C Tables 4.2.6.8 and 6.1.1.4'

loop_
_geom_angle_atom_site_label_1
_geom_angle_atom_site_label_2
_geom_angle_atom_site_label_3
_geom_angle
_geom_angle_publ_flag
O1 Pt1 O4 87.0(2) n
O1 Pt1 S1 172.51(15) n
O4 Pt1 S1 87.80(19) n
O1 Pt1 S2 92.65(15) n
O4 Pt1 S2 177.75(16) n
S1 Pt1 S2 92.33(6) n
O10 Pt2 O7 88.8(2) n
O10 Pt2 S3 92.48(17) n
O7 Pt2 S3 175.96(16) n
O10 Pt2 S4 173.59(19) n
O7 Pt2 S4 86.74(18) n
S3 Pt2 S4 91.64(8) n
C1 S1 C2 100.1(4) n
C1 S1 Pt1 108.9(3) n
C2 S1 Pt1 108.2(3) n
C4 S2 C3 100.5(4) n
C4 S2 Pt1 107.4(3) n
C3 S2 Pt1 105.4(3) n
C5 S3 C6 101.8(4) n
C5 S3 Pt2 107.1(3) n
C6 S3 Pt2 106.7(3) n
C8 S4 C7 104.3(4) n
C8 S4 Pt2 108.5(3) n
C7 S4 Pt2 107.2(3) n
N2 O4 Pt1 118.6(5) n
N1 O1 Pt1 118.3(4) n
N4 O10 Pt2 120.6(5) n
N3 O7 Pt2 119.3(4) n
O5 N2 O6 124.9(7) n
O5 N2 O4 116.8(7) n
O6 N2 O4 118.3(6) n
O11 N4 O12 123.4(8) n
O11 N4 O10 121.0(7) n
O12 N4 O10 115.5(7) n
O9 N3 O8 125.0(7) n
O9 N3 O7 119.7(6) n
O8 N3 O7 115.3(7) n
O3 N1 O2 125.5(7) n
O3 N1 O1 118.0(6) n
O2 N1 O1 116.6(6) n
S1 C1 H1A 109.5 n
S1 C1 H1B 109.5 n
H1A C1 H1B 109.5 n
S1 C1 H1C 109.5 n
H1A C1 H1C 109.5 n
H1B C1 H1C 109.5 n
S1 C2 H2A 109.5 n
S1 C2 H2B 109.5 n
H2A C2 H2B 109.5 n
S1 C2 H2C 109.5 n
H2A C2 H2C 109.5 n
H2B C2 H2C 109.5 n
S2 C3 H3A 109.5 n
S2 C3 H3B 109.5 n
H3A C3 H3B 109.5 n
S2 C3 H3C 109.5 n
H3A C3 H3C 109.5 n
H3B C3 H3C 109.5 n
S2 C4 H4A 109.5 n
S2 C4 H4B 109.5 n
H4A C4 H4B 109.5 n
S2 C4 H4C 109.5 n
H4A C4 H4C 109.5 n
H4B C4 H4C 109.5 n
S3 C6 H6A 109.5 n
S3 C6 H6B 109.5 n
H6A C6 H6B 109.5 n
S3 C6 H6C 109.5 n
H6A C6 H6C 109.5 n
H6B C6 H6C 109.5 n
S4 C8 H8A 109.5 n
S4 C8 H8B 109.5 n
H8A C8 H8B 109.5 n
S4 C8 H8C 109.5 n
H8A C8 H8C 109.5 n
H8B C8 H8C 109.5 n
S4 C7 H7A 109.5 n
S4 C7 H7B 109.5 n
H7A C7 H7B 109.5 n
S4 C7 H7C 109.5 n
H7A C7 H7C 109.5 n
H7B C7 H7C 109.5 n
S3 C5 H5A 109.5 n
S3 C5 H5B 109.5 n
H5A C5 H5B 109.5 n
S3 C5 H5C 109.5 n
H5A C5 H5C 109.5 n
H5B C5 H5C 109.5 n

loop_
_geom_bond_atom_site_label_1
_geom_bond_atom_site_label_2
_geom_bond_distance
_geom_bond_publ_flag
Pt1 O1 2.037(5) n
Pt1 O4 2.038(5) n
Pt1 S1 2.2382(17) n
Pt1 S2 2.2398(18) n
Pt2 O10 2.029(6) n
Pt2 O7 2.045(5) n
Pt2 S3 2.2304(19) n
Pt2 S4 2.269(2) n
S1 C1 1.785(7) n
S1 C2 1.794(7) n
S2 C4 1.785(7) n
S2 C3 1.786(8) n
S3 C5 1.749(8) n
S3 C6 1.764(7) n
S4 C8 1.759(8) n
S4 C7 1.771(8) n
O4 N2 1.344(8) n
O1 N1 1.301(7) n
O10 N4 1.322(9) n
O6 N2 1.216(9) n
O7 N3 1.293(8) n
N2 O5 1.215(8) n
O9 N3 1.199(9) n
N4 O11 1.187(9) n
N4 O12 1.193(9) n
N3 O8 1.213(8) n
N1 O3 1.198(9) n
N1 O2 1.211(8) n
C1 H1A 0.9600 n
C1 H1B 0.9600 n
C1 H1C 0.9600 n
C2 H2A 0.9600 n
C2 H2B 0.9600 n
C2 H2C 0.9600 n
C3 H3A 0.9600 n
C3 H3B 0.9600 n
C3 H3C 0.9600 n
C4 H4A 0.9600 n
C4 H4B 0.9600 n
C4 H4C 0.9600 n
C6 H6A 0.9600 n
C6 H6B 0.9600 n
C6 H6C 0.9600 n
C8 H8A 0.9600 n
C8 H8B 0.9600 n
C8 H8C 0.9600 n
C7 H7A 0.9600 n
C7 H7B 0.9600 n
C7 H7C 0.9600 n
C5 H5A 0.9600 n
C5 H5B 0.9600 n
C5 H5C 0.9600 n

loop_
_geom_contact_atom_site_label_1
_geom_contact_atom_site_label_2
_geom_contact_distance
_geom_contact_site_symmetry_1
_geom_contact_site_symmetry_2
_geom_contact_publ_flag
Pt1 Pt2 6.3048(4) 1_555 1_555 n
Pt1 Pt2 4.3070(4) 1_555 1_545 n
Pt1 O10 3.388(6) 1_555 1_545 n
Pt2 O4 3.365(6) 1_545 1_555 n
O5 S3 3.339(6) 1_555 2_546 n
S2 O8 3.341(8) 1_555 2_646 n
Pt1 O3 2.953(7) 1_555 1_555 n
Pt1 O6 2.988(7) 1_555 1_555 n
Pt2 O9 2.981(6) 1_555 1_555 n
Pt2 O12 2.950(11) 1_555 1_555 n

loop_
_geom_hbond_atom_site_label_D
_geom_hbond_atom_site_label_H
_geom_hbond_atom_site_label_A
_geom_hbond_site_symmetry_D
_geom_hbond_site_symmetry_H
_geom_hbond_site_symmetry_A
_geom_hbond_distance_DH
_geom_hbond_distance_HA
_geom_hbond_distance_DA
_geom_hbond_angle_DHA
_geom_hbond_publ_flag
C1 H1A O12 1_555 1_555 1_555 0.96 2.49 3.226(11) 133 no

loop_
_geom_torsion_atom_site_label_1
_geom_torsion_atom_site_label_2
_geom_torsion_atom_site_label_3
_geom_torsion_atom_site_label_4
_geom_torsion
_geom_torsion_publ_flag
O4 Pt1 S1 C1 -127.7(3) n
S2 Pt1 S1 C1 54.5(3) n
O4 Pt1 S1 C2 124.3(3) n
S2 Pt1 S1 C2 -53.4(3) n
O1 Pt1 S2 C4 -41.0(3) n
S1 Pt1 S2 C4 133.5(3) n
O1 Pt1 S2 C3 65.6(3) n
S1 Pt1 S2 C3 -120.0(3) n
O10 Pt2 S3 C5 58.3(4) n
S4 Pt2 S3 C5 -126.6(4) n
O10 Pt2 S3 C6 -50.1(3) n
S4 Pt2 S3 C6 125.0(3) n
O7 Pt2 S4 C8 124.7(4) n
S3 Pt2 S4 C8 -51.6(3) n
O7 Pt2 S4 C7 -123.2(4) n
S3 Pt2 S4 C7 60.5(3) n
O1 Pt1 O4 N2 -117.7(5) n
S1 Pt1 O4 N2 67.7(5) n
O4 Pt1 O1 N1 70.4(5) n
S2 Pt1 O1 N1 -111.8(5) n
O7 Pt2 O10 N4 74.7(6) n
S3 Pt2 O10 N4 -109.1(6) n
O10 Pt2 O7 N3 -115.5(5) n
S4 Pt2 O7 N3 69.1(5) n
Pt1 O4 N2 O5 176.7(6) n
Pt1 O4 N2 O6 -5.5(9) n
Pt2 O10 N4 O11 -178.6(7) n
Pt2 O10 N4 O12 5.5(12) n
Pt2 O7 N3 O9 -1.1(9) n
Pt2 O7 N3 O8 178.1(5) n
Pt1 O1 N1 O3 17.5(10) n
Pt1 O1 N1 O2 -162.7(6) n
